data_7156803
loop_
_publ_author_name
'Wang, Xiaolong'
'Feng, Cancan'
'Yang, Fan'
'Wu, Yangjie'

_publ_section_title
;
 Pd(ii)-Catalyzed C8-H alkoxycarbonylmethylation of 1-naphthylamides with
 \a-chloroalkyl esters.
;
_journal_issue 19
_journal_name_full 'Organic &amp; biomolecular chemistry'
_journal_page_first 4865
_journal_page_last 4868
_journal_paper_doi 10.1039/c9ob00648f
_journal_volume 17
_journal_year 2019
_chemical_formula_sum 'C19 H16 N2 O3'
_chemical_formula_weight 320.34
_space_group_crystal_system trigonal
_space_group_IT_number 144
_space_group_name_Hall 'P 31'
_space_group_name_H-M_alt 'P 31'
_symmetry_space_group_name_Hall 'P 31'
_symmetry_space_group_name_H-M 'P 31'
_atom_sites_solution_hydrogens mixed
_audit_creation_method SHELXL-2014/7
_audit_update_record
;
2019-03-06 deposited with the CCDC.    2019-04-24 downloaded from the CCDC.
;
_cell_angle_alpha 90
_cell_angle_beta 90
_cell_angle_gamma 120
_cell_formula_units_Z 3
_cell_length_a 7.6372(6)
_cell_length_b 7.6372(6)
_cell_length_c 23.721(2)
_cell_measurement_temperature 293(2)
_cell_volume 1198.21(17)
_computing_structure_refinement 'SHELXL-2014/7 (Sheldrick, 2014)'
_diffrn_ambient_temperature 293(2)
_diffrn_measured_fraction_theta_full 1.000
_diffrn_measured_fraction_theta_max 0.992
_diffrn_radiation_type CuK\a
_diffrn_radiation_wavelength 1.54184
_diffrn_reflns_av_R_equivalents 0.0285
_diffrn_reflns_av_unetI/netI 0.0316
_diffrn_reflns_Laue_measured_fraction_full 1.000
_diffrn_reflns_Laue_measured_fraction_max 0.992
_diffrn_reflns_limit_h_max 9
_diffrn_reflns_limit_h_min -7
_diffrn_reflns_limit_k_max 8
_diffrn_reflns_limit_k_min -9
_diffrn_reflns_limit_l_max 28
_diffrn_reflns_limit_l_min -27
_diffrn_reflns_number 8281
_diffrn_reflns_point_group_measured_fraction_full 0.973
_diffrn_reflns_point_group_measured_fraction_max 0.952
_diffrn_reflns_theta_full 67.684
_diffrn_reflns_theta_max 70.994
_diffrn_reflns_theta_min 5.595
_exptl_absorpt_coefficient_mu 0.745
_exptl_crystal_density_diffrn 1.332
_exptl_crystal_F_000 504
_exptl_crystal_size_max 0.220
_exptl_crystal_size_mid 0.170
_exptl_crystal_size_min 0.140
_refine_diff_density_max 0.218
_refine_diff_density_min -0.155
_refine_diff_density_rms 0.030
_refine_ls_abs_structure_details
;
 Flack x determined using 1060 quotients [(I+)-(I-)]/[(I+)+(I-)]
 (Parsons, Flack and Wagner, Acta Cryst. B69 (2013) 249-259).
;
_refine_ls_abs_structure_Flack -0.09(18)
_refine_ls_extinction_coef 0.0129(13)
_refine_ls_extinction_expression Fc^*^=kFc[1+0.001xFc^2^\l^3^/sin(2\q)]^-1/4^
_refine_ls_extinction_method 'SHELXL-2014/7 (Sheldrick 2014'
_refine_ls_goodness_of_fit_ref 1.058
_refine_ls_hydrogen_treatment mixed
_refine_ls_matrix_type full
_refine_ls_number_parameters 223
_refine_ls_number_reflns 2965
_refine_ls_number_restraints 1
_refine_ls_restrained_S_all 1.058
_refine_ls_R_factor_all 0.0477
_refine_ls_R_factor_gt 0.0411
_refine_ls_shift/su_max 0.001
_refine_ls_shift/su_mean 0.000
_refine_ls_structure_factor_coef Fsqd
_refine_ls_weighting_details 'w=1/[\s^2^(Fo^2^)+(0.0512P)^2^+0.1434P] where P=(Fo^2^+2Fc^2^)/3'
_refine_ls_weighting_scheme calc
_refine_ls_wR_factor_gt 0.1040
_refine_ls_wR_factor_ref 0.1119
_reflns_Friedel_coverage 0.919
_reflns_Friedel_fraction_full 0.946
_reflns_Friedel_fraction_max 0.912
_reflns_number_gt 2595
_reflns_number_total 2965
_reflns_threshold_expression 'I > 2\s(I)'
_cod_data_source_file c9ob00648f2.cif
_cod_data_source_block 2018114670
_cod_depositor_comments 'Adding full bibliography for 7156803.cif.'
_cod_original_cell_volume 1198.2(2)
_cod_database_code 7156803
_shelx_shelxl_version_number 2014/7
_shelx_space_group_comment
;
The symmetry employed for this shelxl refinement is uniquely defined
by the following loop, which should always be used as a source of
symmetry information in preference to the above space-group names.
They are only intended as comments.
;
_shelx_estimated_absorpt_t_min 0.853
_shelx_estimated_absorpt_t_max 0.903

loop_
_space_group_symop_operation_xyz
'x, y, z'
'-y, x-y, z+1/3'
'-x+y, -x, z+2/3'

loop_
_atom_site_label
_atom_site_type_symbol
_atom_site_fract_x
_atom_site_fract_y
_atom_site_fract_z
_atom_site_U_iso_or_equiv
_atom_site_adp_type
_atom_site_occupancy
_atom_site_site_symmetry_order
_atom_site_calc_flag
_atom_site_refinement_flags_posn
_atom_site_refinement_flags_adp
C1 C 0.7112(5) 0.5555(5) 0.42188(14) 0.0448(7) Uani 1 1 d . .
C2 C 0.5417(5) 0.4880(5) 0.37982(13) 0.0433(7) Uani 1 1 d . .
C3 C 0.5380(6) 0.3814(5) 0.33254(14) 0.0529(9) Uani 1 1 d . .
H3 H 0.6369 0.3463 0.3267 0.064 Uiso 1 1 calc R U
C4 C 0.3839(7) 0.3281(6) 0.29417(16) 0.0622(10) Uani 1 1 d . .
H4 H 0.3767 0.2561 0.2618 0.075 Uiso 1 1 calc R U
C5 C 0.2408(7) 0.3834(7) 0.30466(18) 0.0641(11) Uani 1 1 d . .
H5 H 0.1354 0.3493 0.2794 0.077 Uiso 1 1 calc R U
C6 C 0.2556(6) 0.4891(7) 0.35273(18) 0.0641(10) Uani 1 1 d . .
H6 H 0.1577 0.5250 0.3595 0.077 Uiso 1 1 calc R U
C7 C 0.8345(5) 0.7316(6) 0.51174(14) 0.0478(8) Uani 1 1 d . .
C8 C 0.8498(6) 0.5945(7) 0.54586(17) 0.0597(9) Uani 1 1 d . .
H8 H 0.7695 0.4570 0.5385 0.072 Uiso 1 1 calc R U
C9 C 0.9837(7) 0.6580(7) 0.59133(18) 0.0653(11) Uani 1 1 d . .
H9 H 0.9938 0.5635 0.6137 0.078 Uiso 1 1 calc R U
C10 C 1.0981(6) 0.8563(7) 0.60255(17) 0.0647(11) Uani 1 1 d . .
H10 H 1.1847 0.8974 0.6334 0.078 Uiso 1 1 calc R U
C11 C 1.0897(6) 1.0044(6) 0.56835(15) 0.0547(9) Uani 1 1 d . .
C12 C 0.9548(5) 0.9437(6) 0.52133(14) 0.0465(8) Uani 1 1 d . .
C13 C 0.9536(5) 1.1011(6) 0.48791(15) 0.0498(8) Uani 1 1 d . .
C14 C 1.0799(6) 1.2994(7) 0.50258(18) 0.0626(10) Uani 1 1 d . .
H14 H 1.0785 1.3999 0.4808 0.075 Uiso 1 1 calc R U
C15 C 1.2112(7) 1.3571(7) 0.5490(2) 0.0735(12) Uani 1 1 d . .
H15 H 1.2944 1.4930 0.5578 0.088 Uiso 1 1 calc R U
C16 C 1.2149(6) 1.2120(8) 0.5809(2) 0.0708(12) Uani 1 1 d . .
H16 H 1.3016 1.2495 0.6117 0.085 Uiso 1 1 calc R U
C17 C 0.8196(6) 1.0667(6) 0.43726(15) 0.0540(9) Uani 1 1 d . .
H17A H 0.8741 1.1914 0.4159 0.065 Uiso 1 1 calc R U
H17B H 0.8226 0.9657 0.4131 0.065 Uiso 1 1 calc R U
C18 C 0.6039(6) 0.9984(6) 0.45240(16) 0.0533(9) Uani 1 1 d . .
C19 C 0.2962(7) 0.9568(9) 0.4190(3) 0.0865(16) Uani 1 1 d . .
H19A H 0.2302 0.9473 0.3838 0.130 Uiso 1 1 calc R U
H19B H 0.2886 1.0550 0.4426 0.130 Uiso 1 1 calc R U
H19C H 0.2305 0.8275 0.4374 0.130 Uiso 1 1 calc R U
N1 N 0.6924(5) 0.6517(5) 0.46663(12) 0.0500(7) Uani 1 1 d . .
H1 H 0.592(7) 0.669(6) 0.4700(17) 0.052(11) Uiso 1 1 d . .
N2 N 0.4036(5) 0.5432(5) 0.39041(13) 0.0546(8) Uani 1 1 d . .
O1 O 0.8538(4) 0.5279(5) 0.41351(13) 0.0669(8) Uani 1 1 d . .
O2 O 0.5261(5) 0.9296(7) 0.49646(13) 0.0864(11) Uani 1 1 d . .
O3 O 0.5056(4) 1.0181(5) 0.40889(12) 0.0671(8) Uani 1 1 d . .

loop_
_atom_site_aniso_label
_atom_site_aniso_U_11
_atom_site_aniso_U_22
_atom_site_aniso_U_33
_atom_site_aniso_U_23
_atom_site_aniso_U_13
_atom_site_aniso_U_12
C1 0.0437(18) 0.0441(17) 0.0443(18) -0.0007(13) -0.0018(13) 0.0202(15)
C2 0.0458(18) 0.0419(17) 0.0371(17) 0.0029(12) -0.0001(13) 0.0180(14)
C3 0.063(2) 0.050(2) 0.043(2) -0.0020(14) 0.0004(15) 0.0259(17)
C4 0.078(3) 0.060(2) 0.044(2) -0.0087(17) -0.0098(18) 0.032(2)
C5 0.064(2) 0.064(2) 0.054(2) -0.0041(18) -0.0185(19) 0.024(2)
C6 0.060(2) 0.076(3) 0.060(2) -0.006(2) -0.0107(18) 0.037(2)
C7 0.0476(19) 0.060(2) 0.0373(17) -0.0052(14) -0.0027(14) 0.0282(16)
C8 0.065(2) 0.065(2) 0.053(2) 0.0026(18) -0.0021(18) 0.036(2)
C9 0.071(3) 0.077(3) 0.055(2) 0.007(2) -0.0064(19) 0.042(2)
C10 0.062(2) 0.085(3) 0.049(2) -0.0034(19) -0.0170(18) 0.039(2)
C11 0.0458(19) 0.069(2) 0.046(2) -0.0085(17) -0.0057(14) 0.0265(18)
C12 0.0412(17) 0.059(2) 0.0390(17) -0.0026(14) 0.0021(13) 0.0251(16)
C13 0.0446(18) 0.062(2) 0.0444(19) 0.0018(15) 0.0070(14) 0.0283(17)
C14 0.057(2) 0.062(2) 0.065(3) 0.0034(19) 0.0054(18) 0.0275(19)
C15 0.061(3) 0.060(3) 0.085(3) -0.014(2) -0.004(2) 0.020(2)
C16 0.054(2) 0.079(3) 0.067(3) -0.016(2) -0.0168(19) 0.023(2)
C17 0.055(2) 0.065(2) 0.046(2) 0.0055(16) 0.0053(15) 0.0335(19)
C18 0.055(2) 0.065(2) 0.047(2) 0.0008(16) 0.0010(16) 0.0359(19)
C19 0.052(3) 0.097(4) 0.108(4) 0.026(3) -0.002(2) 0.035(3)
N1 0.0483(17) 0.0642(19) 0.0426(16) -0.0095(13) -0.0064(12) 0.0319(16)
N2 0.0537(18) 0.0619(19) 0.0491(17) -0.0069(14) -0.0054(13) 0.0296(16)
O1 0.0554(16) 0.0830(19) 0.0713(18) -0.0230(15) -0.0102(13) 0.0413(15)
O2 0.070(2) 0.148(3) 0.0524(19) 0.0131(18) 0.0126(14) 0.063(2)
O3 0.0518(16) 0.082(2) 0.0658(18) 0.0198(15) -0.0007(13) 0.0319(14)

loop_
_atom_type_symbol
_atom_type_description
_atom_type_scat_dispersion_real
_atom_type_scat_dispersion_imag
_atom_type_scat_source
C C 0.0181 0.0091 'International Tables Vol C Tables 4.2.6.8 and 6.1.1.4'
H H 0.0000 0.0000 'International Tables Vol C Tables 4.2.6.8 and 6.1.1.4'
N N 0.0311 0.0180 'International Tables Vol C Tables 4.2.6.8 and 6.1.1.4'
O O 0.0492 0.0322 'International Tables Vol C Tables 4.2.6.8 and 6.1.1.4'

loop_
_geom_angle_atom_site_label_1
_geom_angle_atom_site_label_2
_geom_angle_atom_site_label_3
_geom_angle
O1 C1 N1 124.9(3)
O1 C1 C2 121.3(3)
N1 C1 C2 113.8(3)
N2 C2 C3 123.4(3)
N2 C2 C1 116.4(3)
C3 C2 C1 120.1(3)
C2 C3 C4 118.3(4)
C2 C3 H3 120.8
C4 C3 H3 120.8
C5 C4 C3 118.8(4)
C5 C4 H4 120.6
C3 C4 H4 120.6
C6 C5 C4 119.1(4)
C6 C5 H5 120.4
C4 C5 H5 120.4
N2 C6 C5 123.3(4)
N2 C6 H6 118.4
C5 C6 H6 118.4
C8 C7 C12 121.3(3)
C8 C7 N1 116.9(3)
C12 C7 N1 121.8(3)
C7 C8 C9 121.1(4)
C7 C8 H8 119.4
C9 C8 H8 119.4
C10 C9 C8 119.7(4)
C10 C9 H9 120.2
C8 C9 H9 120.2
C9 C10 C11 121.5(4)
C9 C10 H10 119.3
C11 C10 H10 119.3
C16 C11 C10 119.9(4)
C16 C11 C12 120.1(4)
C10 C11 C12 120.0(4)
C7 C12 C11 116.4(3)
C7 C12 C13 126.1(3)
C11 C12 C13 117.5(3)
C14 C13 C12 119.1(3)
C14 C13 C17 115.7(3)
C12 C13 C17 125.2(3)
C13 C14 C15 122.9(4)
C13 C14 H14 118.6
C15 C14 H14 118.6
C16 C15 C14 119.0(4)
C16 C15 H15 120.5
C14 C15 H15 120.5
C15 C16 C11 121.4(4)
C15 C16 H16 119.3
C11 C16 H16 119.3
C18 C17 C13 113.5(3)
C18 C17 H17A 108.9
C13 C17 H17A 108.9
C18 C17 H17B 108.9
C13 C17 H17B 108.9
H17A C17 H17B 107.7
O2 C18 O3 123.3(4)
O2 C18 C17 125.7(4)
O3 C18 C17 111.0(3)
O3 C19 H19A 109.5
O3 C19 H19B 109.5
H19A C19 H19B 109.5
O3 C19 H19C 109.5
H19A C19 H19C 109.5
H19B C19 H19C 109.5
C1 N1 C7 124.2(3)
C1 N1 H1 121(3)
C7 N1 H1 115(3)
C6 N2 C2 117.1(3)
C18 O3 C19 115.5(3)

loop_
_geom_bond_atom_site_label_1
_geom_bond_atom_site_label_2
_geom_bond_distance
C1 O1 1.224(4)
C1 N1 1.339(4)
C1 C2 1.506(4)
C2 N2 1.341(5)
C2 C3 1.378(5)
C3 C4 1.378(6)
C3 H3 0.9300
C4 C5 1.377(7)
C4 H4 0.9300
C5 C6 1.369(6)
C5 H5 0.9300
C6 N2 1.334(5)
C6 H6 0.9300
C7 C8 1.374(5)
C7 C12 1.425(5)
C7 N1 1.426(4)
C8 C9 1.396(6)
C8 H8 0.9300
C9 C10 1.343(6)
C9 H9 0.9300
C10 C11 1.420(6)
C10 H10 0.9300
C11 C16 1.414(6)
C11 C12 1.429(5)
C12 C13 1.444(5)
C13 C14 1.373(6)
C13 C17 1.514(5)
C14 C15 1.404(6)
C14 H14 0.9300
C15 C16 1.354(7)
C15 H15 0.9300
C16 H16 0.9300
C17 C18 1.502(5)
C17 H17A 0.9700
C17 H17B 0.9700
C18 O2 1.187(5)
C18 O3 1.328(5)
C19 O3 1.445(5)
C19 H19A 0.9600
C19 H19B 0.9600
C19 H19C 0.9600
N1 H1 0.84(4)

loop_
_geom_hbond_atom_site_label_D
_geom_hbond_atom_site_label_H
_geom_hbond_atom_site_label_A
_geom_hbond_distance_DH
_geom_hbond_distance_HA
_geom_hbond_distance_DA
_geom_hbond_angle_DHA
N1 H1 N2 0.84(4) 2.28(4) 2.644(4) 107(3)

loop_
_geom_torsion_atom_site_label_1
_geom_torsion_atom_site_label_2
_geom_torsion_atom_site_label_3
_geom_torsion_atom_site_label_4
_geom_torsion
O1 C1 C2 N2 -173.6(4)
N1 C1 C2 N2 4.2(4)
O1 C1 C2 C3 4.3(5)
N1 C1 C2 C3 -177.9(3)
N2 C2 C3 C4 -0.2(5)
C1 C2 C3 C4 -177.9(3)
C2 C3 C4 C5 0.0(6)
C3 C4 C5 C6 -0.1(6)
C4 C5 C6 N2 0.3(7)
C12 C7 C8 C9 0.1(6)
N1 C7 C8 C9 -179.6(4)
C7 C8 C9 C10 0.9(7)
C8 C9 C10 C11 -1.5(7)
C9 C10 C11 C16 -178.9(4)
C9 C10 C11 C12 1.1(6)
C8 C7 C12 C11 -0.5(5)
N1 C7 C12 C11 179.2(3)
C8 C7 C12 C13 179.1(4)
N1 C7 C12 C13 -1.2(5)
C16 C11 C12 C7 179.9(4)
C10 C11 C12 C7 -0.1(5)
C16 C11 C12 C13 0.3(5)
C10 C11 C12 C13 -179.7(4)
C7 C12 C13 C14 -179.7(4)
C11 C12 C13 C14 -0.1(5)
C7 C12 C13 C17 1.4(5)
C11 C12 C13 C17 -179.0(3)
C12 C13 C14 C15 -0.1(6)
C17 C13 C14 C15 178.9(4)
C13 C14 C15 C16 0.2(7)
C14 C15 C16 C11 0.0(7)
C10 C11 C16 C15 179.7(4)
C12 C11 C16 C15 -0.3(7)
C14 C13 C17 C18 -103.5(4)
C12 C13 C17 C18 75.5(4)
C13 C17 C18 O2 -17.6(6)
C13 C17 C18 O3 164.7(3)
O1 C1 N1 C7 -1.6(6)
C2 C1 N1 C7 -179.3(3)
C8 C7 N1 C1 -67.8(5)
C12 C7 N1 C1 112.5(4)
C5 C6 N2 C2 -0.5(6)
C3 C2 N2 C6 0.4(5)
C1 C2 N2 C6 178.3(3)
O2 C18 O3 C19 2.3(6)
C17 C18 O3 C19 -179.9(4)
